data_8100097
loop_
_publ_author_name
'Xu, Wei'
'Zheng, Yue-Qing'

_publ_section_title
;
Refinement of the crystal structure of catena-tetraaquafumarato-O,
O'-zinc(II), Zn(H~2~O)~4~(C~4~H~2~O~4~)
;
_journal_issue 3
_journal_name_full 'Zeitschrift f\"ur Kristallographie - New Crystal Structures'
_journal_page_first 235
_journal_page_last 236
_journal_volume 219
_journal_year 2004
_chemical_formula_sum 'C4 H10 O8 Zn'
_chemical_formula_weight 251.49
_space_group_IT_number 14
_symmetry_cell_setting monoclinic
_symmetry_space_group_name_Hall '-P 2ybc'
_symmetry_space_group_name_H-M 'P 1 21/c 1'
_cell_angle_alpha 90.00
_cell_angle_beta 99.74(3)
_cell_angle_gamma 90.00
_cell_formula_units_Z 4
_cell_length_a 7.5170(15)
_cell_length_b 14.378(3)
_cell_length_c 7.7040(15)
_cell_measurement_temperature 293(2)
_cell_volume 820.6(3)
_diffrn_ambient_temperature 293(2)
_exptl_crystal_density_diffrn 2.036
_cod_original_sg_symbol_H-M 'P 21/c'
_cod_database_code 8100097

loop_
_symmetry_equiv_pos_as_xyz
'x, y, z'
'-x, y+1/2, -z+1/2'
'-x, -y, -z'
'x, -y-1/2, z-1/2'

loop_
_atom_site_label
_atom_site_type_symbol
_atom_site_fract_x
_atom_site_fract_y
_atom_site_fract_z
_atom_site_U_iso_or_equiv
_atom_site_adp_type
_atom_site_occupancy
_atom_site_symmetry_multiplicity
_atom_site_Wyckoff_symbol
_atom_site_calc_flag
_atom_site_refinement_flags
_atom_site_disorder_assembly
_atom_site_disorder_group
Zn Zn 1.07939(2) 0.861627(13) 0.79841(2) 0.01573(12) Uani 1 4 e d . . .
O1 O 0.88366(17) 0.83349(10) 0.57720(17) 0.0205(3) Uani 1 4 e d . . .
O2 O 0.72987(19) 0.96698(10) 0.55227(17) 0.0250(3) Uani 1 4 e d . . .
O3 O 0.26487(18) 0.87685(10) 0.03174(18) 0.0214(3) Uani 1 4 e d . . .
O4 O 0.52498(19) 0.86612(11) -0.07059(19) 0.0286(3) Uani 1 4 e d . . .
O5 O 1.0261(2) 1.00287(10) 0.7794(2) 0.0254(3) Uani 1 4 e d . . .
O6 O 0.88987(19) 0.84535(10) 0.96915(19) 0.0190(3) Uani 1 4 e d . . .
O7 O 1.1385(2) 0.71792(10) 0.8094(2) 0.0233(3) Uani 1 4 e d . . .
O8 O 1.2801(2) 0.87264(10) 0.63280(19) 0.0204(3) Uani 1 4 e d . . .
C1 C 0.7667(2) 0.88949(13) 0.4946(2) 0.0164(3) Uani 1 4 e d . . .
C2 C 0.6746(3) 0.85883(12) 0.3163(2) 0.0197(4) Uani 1 4 e d . . .
C3 C 0.5315(2) 0.90349(13) 0.2312(2) 0.0185(3) Uani 1 4 e d . . .
C4 C 0.4364(2) 0.87948(12) 0.0498(2) 0.0173(3) Uani 1 4 e d . . .
H2 H 0.726(4) 0.8081(19) 0.267(3) 0.034(7) Uiso 1 4 e d . . .
H3 H 0.479(4) 0.951(2) 0.283(3) 0.034(7) Uiso 1 4 e d . . .
H5A H 0.920(5) 1.004(3) 0.722(4) 0.055(10) Uiso 1 4 e d . . .
H5B H 1.041(4) 1.039(2) 0.850(4) 0.044(8) Uiso 1 4 e d . . .
H6A H 0.896(4) 0.793(2) 1.009(4) 0.036(7) Uiso 1 4 e d . . .
H6B H 0.799(4) 0.8578(18) 0.952(4) 0.029(8) Uiso 1 4 e d . . .
H7A H 1.177(4) 0.695(2) 0.738(4) 0.040(8) Uiso 1 4 e d . . .
H7B H 1.186(4) 0.697(2) 0.895(4) 0.045(8) Uiso 1 4 e d . . .
H8A H 1.276(4) 0.921(2) 0.587(4) 0.040(8) Uiso 1 4 e d . . .
H8B H 1.366(5) 0.8642(19) 0.701(4) 0.039(9) Uiso 1 4 e d . . .

loop_
_atom_site_aniso_label
_atom_site_aniso_U_11
_atom_site_aniso_U_22
_atom_site_aniso_U_33
_atom_site_aniso_U_23
_atom_site_aniso_U_13
_atom_site_aniso_U_12
Zn 0.01367(15) 0.01885(15) 0.01337(15) -0.00095(7) -0.00147(9) 0.00126(6)
O1 0.0207(6) 0.0205(6) 0.0165(6) -0.0011(5) -0.0076(5) 0.0040(5)
O2 0.0258(7) 0.0259(7) 0.0201(6) -0.0046(5) -0.0055(5) 0.0081(5)
O3 0.0112(6) 0.0360(7) 0.0155(6) -0.0017(5) -0.0021(5) -0.0012(5)
O4 0.0141(6) 0.0530(10) 0.0179(7) -0.0027(6) 0.0001(5) 0.0033(5)
O5 0.0247(7) 0.0189(6) 0.0301(7) -0.0044(6) -0.0029(6) 0.0010(5)
O6 0.0118(6) 0.0236(7) 0.0211(7) 0.0037(5) 0.0008(5) 0.0006(5)
O7 0.0322(7) 0.0215(7) 0.0158(7) 0.0006(5) 0.0026(5) 0.0075(6)
O8 0.0193(7) 0.0231(7) 0.0173(7) 0.0011(5) -0.0013(5) -0.0001(5)
C1 0.0123(7) 0.0219(8) 0.0140(8) 0.0007(7) -0.0007(6) -0.0004(6)
C2 0.0182(8) 0.0237(9) 0.0156(8) -0.0032(6) -0.0019(7) 0.0022(6)
C3 0.0142(7) 0.0238(9) 0.0161(8) -0.0022(7) -0.0018(6) -0.0004(6)
C4 0.0140(7) 0.0198(8) 0.0165(8) 0.0016(6) -0.0026(6) 0.0007(6)

loop_
_geom_bond_atom_site_label_1
_geom_bond_atom_site_label_2
_geom_bond_distance
_geom_bond_site_symmetry_2
_geom_bond_publ_flag
Zn O5 2.0703(15) . ?
Zn O3 2.0917(15) 1_656 ?
Zn O1 2.0939(14) . ?
Zn O6 2.1092(15) . ?
Zn O7 2.1122(14) . ?
Zn O8 2.1402(16) . ?
O1 C1 1.280(2) . ?
O2 C1 1.248(2) . ?
O3 C4 1.274(2) . ?
O3 Zn 2.0917(15) 1_454 ?
O4 C4 1.245(2) . ?
O5 H5A 0.85(3) . ?
O5 H5B 0.75(3) . ?
O6 H6A 0.81(3) . ?
O6 H6B 0.70(3) . ?
O7 H7A 0.74(3) . ?
O7 H7B 0.76(3) . ?
O8 H8A 0.78(3) . ?
O8 H8B 0.77(4) . ?
C1 C2 1.496(2) . ?
C2 C3 1.327(3) . ?
C2 H2 0.93(3) . ?
C3 C4 1.498(2) . ?
C3 H3 0.91(3) . ?
